data_1503040
loop_
_publ_author_name
'Curiel, David'
'M\'as-Montoya, Miriam'
'Uruvakili, Anasuyama'
'Orenes, Ra\'ul A'
'Pallamreddy, Haranath'
'Molina, Pedro'

_publ_section_title
;
 Synthesis and characterization of new carbazolocarbazoles: toward
 pi-extended N-fused heteroacenes
;
_journal_issue 14
_journal_name_full 'Organic letters'
_journal_page_first 3164
_journal_page_last 3167
_journal_paper_doi 10.1021/ol101076m
_journal_volume 12
_journal_year 2010
_chemical_formula_sum 'C39 H50 N2 O3'
_chemical_formula_weight 594.81
_chemical_name_systematic ?
_space_group_IT_number 2
_symmetry_cell_setting triclinic
_symmetry_space_group_name_Hall '-P 1'
_symmetry_space_group_name_H-M 'P -1'
_atom_sites_solution_hydrogens geom
_atom_sites_solution_primary direct
_atom_sites_solution_secondary difmap
_audit_creation_method SHELXL-97
_cell_angle_alpha 97.279(2)
_cell_angle_beta 92.240(2)
_cell_angle_gamma 117.315(2)
_cell_formula_units_Z 2
_cell_length_a 8.6711(9)
_cell_length_b 8.7650(9)
_cell_length_c 24.820(3)
_cell_measurement_reflns_used 4445
_cell_measurement_temperature 100(2)
_cell_measurement_theta_max 27.16
_cell_measurement_theta_min 2.50
_cell_volume 1652.4(3)
_computing_cell_refinement 'Bruker SAINT'
_computing_data_collection 'Bruker SMART'
_computing_data_reduction 'Bruker SAINT'
_computing_molecular_graphics 'Bruker SHELXTL'
_computing_publication_material 'Bruker SHELXTL'
_computing_structure_refinement 'SHELXL-97 (Sheldrick, 1997)'
_computing_structure_solution 'SHELXS-97 (Sheldrick, 1990)'
_diffrn_ambient_temperature 100(2)
_diffrn_detector_area_resol_mean 8.26
_diffrn_measured_fraction_theta_full 0.996
_diffrn_measured_fraction_theta_max 0.911
_diffrn_measurement_device_type 'Bruker SMART APEX CCD'
_diffrn_measurement_method \w-scan
_diffrn_radiation_monochromator graphite
_diffrn_radiation_source 'fine-focus sealed tube'
_diffrn_radiation_type MoK\a
_diffrn_radiation_wavelength 0.71073
_diffrn_reflns_av_R_equivalents 0.0325
_diffrn_reflns_av_sigmaI/netI 0.0445
_diffrn_reflns_limit_h_max 11
_diffrn_reflns_limit_h_min -11
_diffrn_reflns_limit_k_max 11
_diffrn_reflns_limit_k_min -11
_diffrn_reflns_limit_l_max 33
_diffrn_reflns_limit_l_min -33
_diffrn_reflns_number 20710
_diffrn_reflns_theta_full 26.00
_diffrn_reflns_theta_max 28.74
_diffrn_reflns_theta_min 1.66
_exptl_absorpt_coefficient_mu 0.075
_exptl_absorpt_correction_T_max 0.9918
_exptl_absorpt_correction_T_min 0.8603
_exptl_absorpt_correction_type multi-scan
_exptl_absorpt_process_details SADABS
_exptl_crystal_colour yellow
_exptl_crystal_density_diffrn 1.195
_exptl_crystal_density_method 'not measured'
_exptl_crystal_description block
_exptl_crystal_F_000 644
_exptl_crystal_size_max 0.16
_exptl_crystal_size_mid 0.15
_exptl_crystal_size_min 0.11
_refine_diff_density_max 1.192
_refine_diff_density_min -0.414
_refine_diff_density_rms 0.075
_refine_ls_extinction_method none
_refine_ls_goodness_of_fit_ref 1.059
_refine_ls_hydrogen_treatment 'Me rigid, others riding, NH free'
_refine_ls_matrix_type full
_refine_ls_number_parameters 434
_refine_ls_number_reflns 7800
_refine_ls_number_restraints 14
_refine_ls_restrained_S_all 1.059
_refine_ls_R_factor_all 0.0974
_refine_ls_R_factor_gt 0.0702
_refine_ls_shift/su_max 0.000
_refine_ls_shift/su_mean 0.000
_refine_ls_structure_factor_coef Fsqd
_refine_ls_weighting_details 'calc w=1/[\s^2^(Fo^2^)+(0.1202P)^2^+0.4908P] where P=(Fo^2^+2Fc^2^)/3'
_refine_ls_weighting_scheme calc
_refine_ls_wR_factor_gt 0.1945
_refine_ls_wR_factor_ref 0.2128
_reflns_number_gt 5453
_reflns_number_total 7800
_reflns_threshold_expression >2sigma(I)
_cod_data_source_file ol101076m_si_002.cif
_cod_data_source_block mm48cls
_cod_depositor_comments
;
 Marking attached hydrogen atoms.

 Antanas Vaitkus,
 2017-01-01

The following automatic conversions were performed:

'_symmetry_cell_setting' value 'Triclinic' changed to 'triclinic'
according to /home/saulius/struct/CIF-dictionaries/cif_core.dic
dictionary named 'cif_core.dic' version 2.4.2 from 2011-04-26.

Automatic conversion script
Id: cif_fix_values 1715 2011-07-08 13:25:40Z adriana 
;
_cod_database_code 1503040

loop_
_symmetry_equiv_pos_as_xyz
'x, y, z'
'-x, -y, -z'

loop_
_atom_site_label
_atom_site_type_symbol
_atom_site_fract_x
_atom_site_fract_y
_atom_site_fract_z
_atom_site_U_iso_or_equiv
_atom_site_adp_type
_atom_site_occupancy
_atom_site_symmetry_multiplicity
_atom_site_calc_flag
_atom_site_refinement_flags
_atom_site_disorder_assembly
_atom_site_disorder_group
_atom_site_attached_hydrogens
N1 N 0.0610(2) -0.0829(2) 0.30437(7) 0.0303(4) Uani 1 1 d D . . 0
H01 H -0.022(3) -0.158(3) 0.2798(8) 0.034(6) Uiso 1 1 d D . . 0
N2 N -0.1237(2) -0.0192(2) 0.20270(7) 0.0326(4) Uani 1 1 d D . . 0
H02 H -0.135(3) -0.118(3) 0.2107(10) 0.043(7) Uiso 1 1 d D . . 0
O1 O 0.50122(18) 0.39795(17) 0.41052(6) 0.0311(3) Uani 1 1 d . . . 0
O2 O 0.06934(18) 0.54782(18) 0.17867(6) 0.0332(3) Uani 1 1 d . B . 0
C1 C 0.1300(3) -0.1283(3) 0.34715(8) 0.0295(4) Uani 1 1 d . . . 0
C2 C 0.0847(3) -0.2929(3) 0.35961(9) 0.0361(5) Uani 1 1 d . . . 0
H2 H -0.0051 -0.3949 0.3379 0.043 Uiso 1 1 calc R . . 0
C3 C 0.1757(3) -0.3016(3) 0.40490(10) 0.0407(5) Uani 1 1 d . . . 0
H3 H 0.1482 -0.4122 0.4144 0.049 Uiso 1 1 calc R . . 0
C4 C 0.3076(3) -0.1519(3) 0.43731(9) 0.0370(5) Uani 1 1 d . . . 0
H4 H 0.3672 -0.1625 0.4684 0.044 Uiso 1 1 calc R . . 0
C5 C 0.3521(3) 0.0109(3) 0.42452(9) 0.0326(5) Uani 1 1 d . . . 0
H5 H 0.4416 0.1124 0.4466 0.039 Uiso 1 1 calc R . . 0
C6 C 0.2632(3) 0.0241(3) 0.37859(8) 0.0286(4) Uani 1 1 d . . . 0
C7 C 0.2734(2) 0.1661(2) 0.35316(8) 0.0263(4) Uani 1 1 d . . . 0
C8 C 0.3827(2) 0.3476(2) 0.36577(8) 0.0270(4) Uani 1 1 d . . . 0
C9 C 0.3627(2) 0.4548(2) 0.33407(8) 0.0262(4) Uani 1 1 d . . . 0
H9 H 0.4354 0.5770 0.3429 0.031 Uiso 1 1 calc R . . 0
C10 C 0.2339(2) 0.3857(2) 0.28773(8) 0.0266(4) Uani 1 1 d . . . 0
C11 C 0.2188(3) 0.5038(2) 0.25573(8) 0.0280(4) Uani 1 1 d . . . 0
H11 H 0.2949 0.6251 0.2654 0.034 Uiso 1 1 calc R . . 0
C12 C 0.0964(3) 0.4444(3) 0.21142(8) 0.0287(4) Uani 1 1 d . . . 0
C13 C -0.0168(3) 0.2650(3) 0.19626(8) 0.0294(4) Uani 1 1 d . . . 0
C14 C -0.1534(3) 0.1658(3) 0.15180(8) 0.0325(5) Uani 1 1 d . . . 0
C15 C -0.2244(3) 0.2076(3) 0.10795(9) 0.0388(5) Uani 1 1 d . . . 0
H15 H -0.1836 0.3255 0.1034 0.047 Uiso 1 1 calc R . . 0
C16 C -0.3546(3) 0.0748(4) 0.07148(10) 0.0460(6) Uani 1 1 d . . . 0
H16 H -0.4041 0.1018 0.0416 0.055 Uiso 1 1 calc R . . 0
C17 C -0.4152(3) -0.0994(3) 0.07775(10) 0.0486(6) Uani 1 1 d . . . 0
H17 H -0.5049 -0.1884 0.0519 0.058 Uiso 1 1 calc R . . 0
C18 C -0.3476(3) -0.1451(3) 0.12068(10) 0.0414(5) Uani 1 1 d . . . 0
H18 H -0.3894 -0.2633 0.1250 0.050 Uiso 1 1 calc R . . 0
C19 C -0.2152(3) -0.0098(3) 0.15737(9) 0.0341(5) Uani 1 1 d . . . 0
C20 C -0.0017(3) 0.1477(2) 0.22669(8) 0.0283(4) Uani 1 1 d . . . 0
C21 C 0.1224(2) 0.2030(2) 0.27337(8) 0.0272(4) Uani 1 1 d . . . 0
C22 C 0.1476(2) 0.0966(2) 0.30768(8) 0.0271(4) Uani 1 1 d . . . 0
C31 C 0.6275(3) 0.5782(2) 0.42543(8) 0.0288(4) Uani 1 1 d . . . 0
H31A H 0.5697 0.6501 0.4364 0.035 Uiso 1 1 calc R . . 0
H31B H 0.6953 0.6218 0.3946 0.035 Uiso 1 1 calc R . . 0
C32 C 0.7443(3) 0.5826(2) 0.47293(8) 0.0303(4) Uani 1 1 d . . . 0
H32A H 0.7999 0.5099 0.4603 0.036 Uiso 1 1 calc R . . 0
H32B H 0.6703 0.5281 0.5014 0.036 Uiso 1 1 calc R . . 0
C33 C 0.8879(3) 0.7623(2) 0.49914(8) 0.0272(4) Uani 1 1 d . . . 0
H33A H 0.9669 0.8177 0.4718 0.033 Uiso 1 1 calc R . . 0
H33B H 0.8356 0.8374 0.5125 0.033 Uiso 1 1 calc R . . 0
C34 C 0.9907(3) 0.7423(2) 0.54668(8) 0.0281(4) Uani 1 1 d . . . 0
H34A H 0.9065 0.6768 0.5714 0.034 Uiso 1 1 calc R . . 0
H34B H 1.0439 0.6695 0.5318 0.034 Uiso 1 1 calc R . . 0
C35 C 1.1344(3) 0.9069(2) 0.58087(8) 0.0278(4) Uani 1 1 d . . . 0
H35A H 1.0854 0.9837 0.5956 0.033 Uiso 1 1 calc R . . 0
H35B H 1.2256 0.9705 0.5577 0.033 Uiso 1 1 calc R . . 0
C36 C 1.2156(3) 0.8609(3) 0.62803(8) 0.0289(4) Uani 1 1 d . . . 0
H36A H 1.1203 0.7815 0.6472 0.035 Uiso 1 1 calc R . . 0
H36B H 1.2767 0.7968 0.6126 0.035 Uiso 1 1 calc R . . 0
C37 C 1.3438(3) 1.0156(3) 0.66980(9) 0.0335(5) Uani 1 1 d . . . 0
H37A H 1.2853 1.0832 0.6847 0.040 Uiso 1 1 calc R . . 0
H37B H 1.4434 1.0926 0.6515 0.040 Uiso 1 1 calc R . . 0
C38 C 1.4120(3) 0.9578(3) 0.71668(9) 0.0389(5) Uani 1 1 d . . . 0
H38A H 1.3133 0.8762 0.7335 0.047 Uiso 1 1 calc R . . 0
H38B H 1.4870 1.0596 0.7441 0.047 Uiso 1 1 calc R . . 0
H38C H 1.4795 0.9003 0.7025 0.047 Uiso 1 1 calc R . . 0
C41 C 0.2021(3) 0.7262(3) 0.18412(8) 0.0311(4) Uani 1 1 d . . . 0
H41A H 0.3196 0.7349 0.1820 0.037 Uiso 1 1 calc R A 1 0
H41B H 0.2017 0.7951 0.2189 0.037 Uiso 1 1 calc R A 1 0
C42 C 0.1474(11) 0.7841(10) 0.1358(4) 0.0340(17) Uani 0.528(6) 1 d PD B 1 0
H42A H 0.0217 0.7516 0.1350 0.041 Uiso 0.528(6) 1 calc PR B 1 0
H42B H 0.1645 0.7245 0.1017 0.041 Uiso 0.528(6) 1 calc PR B 1 0
C43 C 0.2535(10) 0.9798(10) 0.1390(3) 0.0361(15) Uani 0.528(6) 1 d PD B 1 0
H43A H 0.3792 1.0126 0.1399 0.043 Uiso 0.528(6) 1 calc PR B 1 0
H43B H 0.2362 1.0397 0.1730 0.043 Uiso 0.528(6) 1 calc PR B 1 0
C44 C 0.1962(8) 1.0364(8) 0.0895(2) 0.0418(13) Uani 0.528(6) 1 d PD B 1 0
H44A H 0.2206 0.9800 0.0562 0.050 Uiso 0.528(6) 1 calc PR B 1 0
H44B H 0.0681 0.9919 0.0874 0.050 Uiso 0.528(6) 1 calc PR B 1 0
C45 C 0.2792(7) 1.2268(7) 0.0888(2) 0.0454(13) Uani 0.528(6) 1 d PD B 1 0
H45A H 0.4064 1.2719 0.0873 0.054 Uiso 0.528(6) 1 calc PR B 1 0
H45B H 0.2621 1.2864 0.1229 0.054 Uiso 0.528(6) 1 calc PR B 1 0
C46 C 0.1995(7) 1.2670(6) 0.0389(2) 0.0480(13) Uani 0.528(6) 1 d PD B 1 0
H46A H 0.2227 1.2122 0.0050 0.058 Uiso 0.528(6) 1 calc PR B 1 0
H46B H 0.0713 1.2146 0.0394 0.058 Uiso 0.528(6) 1 calc PR B 1 0
C47 C 0.2702(9) 1.4541(7) 0.0383(2) 0.0637(18) Uani 0.528(6) 1 d PD B 1 0
H47A H 0.3992 1.5089 0.0406 0.076 Uiso 0.528(6) 1 calc PR B 1 0
H47B H 0.2384 1.5080 0.0706 0.076 Uiso 0.528(6) 1 calc PR B 1 0
C48 C 0.1991(10) 1.4870(10) -0.0136(3) 0.071(2) Uani 0.528(6) 1 d PD B 1 0
H48A H 0.2485 1.6127 -0.0132 0.085 Uiso 0.528(6) 1 calc PR B 1 0
H48B H 0.0716 1.4349 -0.0155 0.085 Uiso 0.528(6) 1 calc PR B 1 0
H48C H 0.2315 1.4347 -0.0455 0.085 Uiso 0.528(6) 1 calc PR B 1 0
C42' C 0.1656(13) 0.8229(10) 0.1413(4) 0.028(2) Uiso 0.472(6) 1 d PD B 2 0
H42C H 0.1829 0.7758 0.1049 0.033 Uiso 0.472(6) 1 calc PR B 2 0
H42D H 0.0412 0.7956 0.1401 0.033 Uiso 0.472(6) 1 calc PR B 2 0
C43' C 0.2746(12) 1.0169(10) 0.1504(3) 0.0284(19) Uiso 0.472(6) 1 d PD B 2 0
H43C H 0.3995 1.0462 0.1514 0.034 Uiso 0.472(6) 1 calc PR B 2 0
H43D H 0.2565 1.0662 0.1863 0.034 Uiso 0.472(6) 1 calc PR B 2 0
C44' C 0.2301(8) 1.0997(8) 0.1060(3) 0.0351(16) Uiso 0.472(6) 1 d PD B 2 0
H44C H 0.2518 1.0521 0.0704 0.042 Uiso 0.472(6) 1 calc PR B 2 0
H44D H 0.1038 1.0650 0.1041 0.042 Uiso 0.472(6) 1 calc PR B 2 0
C45' C 0.3312(7) 1.2964(7) 0.1139(2) 0.0357(12) Uiso 0.472(6) 1 d PD B 2 0
H45C H 0.4535 1.3314 0.1067 0.043 Uiso 0.472(6) 1 calc PR B 2 0
H45D H 0.3328 1.3442 0.1524 0.043 Uiso 0.472(6) 1 calc PR B 2 0
C46' C 0.2515(7) 1.3759(7) 0.0756(2) 0.0478(16) Uiso 0.472(6) 1 d PD B 2 0
H46C H 0.1258 1.3314 0.0799 0.057 Uiso 0.472(6) 1 calc PR B 2 0
H46D H 0.3099 1.5041 0.0863 0.057 Uiso 0.472(6) 1 calc PR B 2 0
C47' C 0.2723(10) 1.3312(10) 0.0176(3) 0.0613(19) Uiso 0.472(6) 1 d PD B 2 0
H47C H 0.2111 1.2032 0.0067 0.074 Uiso 0.472(6) 1 calc PR B 2 0
H47D H 0.3978 1.3728 0.0136 0.074 Uiso 0.472(6) 1 calc PR B 2 0
C48' C 0.1966(10) 1.4157(10) -0.0211(3) 0.055(2) Uiso 0.472(6) 1 d PD B 2 0
H48D H 0.2106 1.3824 -0.0591 0.066 Uiso 0.472(6) 1 calc PR B 2 0
H48E H 0.2598 1.5427 -0.0111 0.066 Uiso 0.472(6) 1 calc PR B 2 0
H48F H 0.0724 1.3746 -0.0172 0.066 Uiso 0.472(6) 1 calc PR B 2 0
O9 O 0.8131(5) 0.6310(5) 0.2242(3) 0.0282(12) Uiso 0.57(2) 1 d PD C 1 1
C99 C 0.6703(8) 0.4896(6) 0.2426(4) 0.047(2) Uiso 0.57(2) 1 d PD C 1 3
O9' O 0.8119(7) 0.6317(7) 0.2127(4) 0.0372(17) Uiso 0.43(2) 1 d PD C 2 1
C99' C 0.6403(12) 0.4963(10) 0.2222(6) 0.060(3) Uiso 0.43(2) 1 d PD C 2 3

loop_
_atom_site_aniso_label
_atom_site_aniso_U_11
_atom_site_aniso_U_22
_atom_site_aniso_U_33
_atom_site_aniso_U_23
_atom_site_aniso_U_13
_atom_site_aniso_U_12
N1 0.0316(9) 0.0185(8) 0.0369(10) 0.0009(7) -0.0004(7) 0.0095(7)
N2 0.0297(9) 0.0243(9) 0.0375(10) -0.0040(7) -0.0042(7) 0.0103(7)
O1 0.0324(8) 0.0204(7) 0.0354(8) 0.0049(6) -0.0093(6) 0.0090(6)
O2 0.0349(8) 0.0289(8) 0.0341(8) 0.0062(6) -0.0068(6) 0.0140(6)
C1 0.0332(11) 0.0239(10) 0.0344(11) 0.0060(8) 0.0080(8) 0.0152(8)
C2 0.0429(12) 0.0211(10) 0.0448(13) 0.0065(9) 0.0115(10) 0.0147(9)
C3 0.0515(14) 0.0274(11) 0.0521(14) 0.0165(10) 0.0171(11) 0.0226(10)
C4 0.0443(13) 0.0364(12) 0.0411(12) 0.0153(10) 0.0099(10) 0.0253(10)
C5 0.0346(11) 0.0295(11) 0.0380(11) 0.0100(9) 0.0050(9) 0.0174(9)
C6 0.0304(10) 0.0241(9) 0.0348(11) 0.0061(8) 0.0066(8) 0.0153(8)
C7 0.0270(10) 0.0218(9) 0.0310(10) 0.0038(8) 0.0008(8) 0.0125(8)
C8 0.0261(10) 0.0232(9) 0.0294(10) 0.0027(7) -0.0018(8) 0.0104(8)
C9 0.0259(10) 0.0171(9) 0.0307(10) 0.0015(7) -0.0030(8) 0.0070(7)
C10 0.0275(10) 0.0225(9) 0.0295(10) 0.0018(8) -0.0006(8) 0.0123(8)
C11 0.0292(10) 0.0204(9) 0.0312(10) 0.0024(8) -0.0017(8) 0.0097(8)
C12 0.0303(10) 0.0279(10) 0.0290(10) 0.0047(8) -0.0001(8) 0.0149(8)
C13 0.0288(10) 0.0290(10) 0.0281(10) -0.0002(8) -0.0026(8) 0.0132(8)
C14 0.0279(10) 0.0337(11) 0.0309(11) -0.0024(8) -0.0018(8) 0.0126(9)
C15 0.0345(11) 0.0471(13) 0.0311(11) 0.0008(9) -0.0057(9) 0.0181(10)
C16 0.0382(13) 0.0589(16) 0.0329(12) -0.0029(11) -0.0083(10) 0.0194(12)
C17 0.0361(12) 0.0513(15) 0.0397(13) -0.0146(11) -0.0103(10) 0.0111(11)
C18 0.0337(12) 0.0367(12) 0.0402(13) -0.0087(10) -0.0054(10) 0.0096(10)
C19 0.0299(11) 0.0343(11) 0.0328(11) -0.0043(9) -0.0015(8) 0.0133(9)
C20 0.0273(10) 0.0222(9) 0.0321(10) -0.0020(8) -0.0012(8) 0.0109(8)
C21 0.0266(10) 0.0224(9) 0.0313(10) 0.0010(8) -0.0008(8) 0.0116(8)
C22 0.0265(10) 0.0201(9) 0.0324(10) 0.0009(7) 0.0010(8) 0.0101(8)
C31 0.0303(10) 0.0197(9) 0.0325(10) 0.0041(8) -0.0045(8) 0.0090(8)
C32 0.0331(11) 0.0230(10) 0.0332(11) 0.0054(8) -0.0053(8) 0.0124(8)
C33 0.0292(10) 0.0219(9) 0.0292(10) 0.0036(8) -0.0029(8) 0.0112(8)
C34 0.0316(10) 0.0205(9) 0.0312(10) 0.0055(8) -0.0029(8) 0.0114(8)
C35 0.0302(10) 0.0218(9) 0.0295(10) 0.0037(7) -0.0023(8) 0.0112(8)
C36 0.0301(10) 0.0243(10) 0.0291(10) 0.0033(8) -0.0026(8) 0.0107(8)
C37 0.0328(11) 0.0310(11) 0.0328(11) 0.0023(8) -0.0010(8) 0.0127(9)
C38 0.0326(11) 0.0475(13) 0.0322(11) 0.0024(10) -0.0040(9) 0.0164(10)
C41 0.0318(10) 0.0289(10) 0.0322(11) 0.0091(8) 0.0000(8) 0.0129(9)
C42 0.040(3) 0.025(3) 0.033(3) 0.012(3) -0.003(2) 0.011(3)
C43 0.046(4) 0.038(4) 0.034(4) 0.015(3) 0.008(3) 0.025(3)
C44 0.051(3) 0.049(3) 0.039(3) 0.027(3) 0.010(2) 0.030(3)
C45 0.063(3) 0.038(3) 0.046(3) 0.018(2) 0.011(3) 0.029(3)
C46 0.048(3) 0.048(3) 0.039(3) 0.009(2) 0.010(2) 0.014(2)
C47 0.103(5) 0.060(4) 0.041(3) 0.010(2) -0.012(3) 0.050(3)
C48 0.093(5) 0.063(4) 0.049(3) 0.005(3) -0.034(3) 0.034(4)

loop_
_atom_type_symbol
_atom_type_description
_atom_type_scat_dispersion_real
_atom_type_scat_dispersion_imag
_atom_type_scat_source
C C 0.0033 0.0016 'International Tables Vol C Tables 4.2.6.8 and 6.1.1.4'
H H 0.0000 0.0000 'International Tables Vol C Tables 4.2.6.8 and 6.1.1.4'
N N 0.0061 0.0033 'International Tables Vol C Tables 4.2.6.8 and 6.1.1.4'
O O 0.0106 0.0060 'International Tables Vol C Tables 4.2.6.8 and 6.1.1.4'

loop_
_geom_angle_atom_site_label_1
_geom_angle_atom_site_label_2
_geom_angle_atom_site_label_3
_geom_angle
C1 N1 C22 108.98(17)
C19 N2 C20 109.11(17)
C8 O1 C31 119.41(14)
C12 O2 C41 117.27(15)
N1 C1 C2 128.9(2)
N1 C1 C6 108.76(17)
C2 C1 C6 122.3(2)
C3 C2 C1 117.1(2)
C2 C3 C4 121.82(19)
C5 C4 C3 120.7(2)
C4 C5 C6 118.9(2)
C5 C6 C1 119.21(18)
C5 C6 C7 134.45(19)
C1 C6 C7 106.34(17)
C22 C7 C8 120.01(17)
C22 C7 C6 107.76(17)
C8 C7 C6 132.23(18)
O1 C8 C9 126.13(17)
O1 C8 C7 114.10(16)
C9 C8 C7 119.77(18)
C8 C9 C10 120.79(17)
C21 C10 C9 121.08(17)
C21 C10 C11 120.38(17)
C9 C10 C11 118.54(17)
C12 C11 C10 120.79(18)
C11 C12 O2 125.16(18)
C11 C12 C13 120.41(18)
O2 C12 C13 114.42(17)
C20 C13 C12 119.43(18)
C20 C13 C14 107.89(18)
C12 C13 C14 132.65(19)
C15 C14 C19 119.48(19)
C15 C14 C13 134.7(2)
C19 C14 C13 105.79(18)
C16 C15 C14 118.8(2)
C15 C16 C17 121.0(2)
C18 C17 C16 121.6(2)
C17 C18 C19 117.0(2)
N2 C19 C18 128.8(2)
N2 C19 C14 109.14(18)
C18 C19 C14 122.1(2)
N2 C20 C13 108.07(17)
N2 C20 C21 129.62(18)
C13 C20 C21 122.31(18)
C20 C21 C22 127.22(18)
C20 C21 C10 116.67(18)
C22 C21 C10 116.12(17)
N1 C22 C7 108.17(17)
N1 C22 C21 129.60(18)
C7 C22 C21 122.23(17)
O1 C31 C32 104.67(14)
C31 C32 C33 116.06(15)
C34 C33 C32 108.92(15)
C35 C34 C33 117.88(15)
C34 C35 C36 110.16(15)
C37 C36 C35 115.15(17)
C36 C37 C38 111.72(18)
O2 C41 C42 101.8(3)
O2 C41 C42' 112.2(4)
C42 C41 C42' 11.5(5)
C41 C42 C43 110.5(6)
C42 C43 C44 109.8(6)
C45 C44 C43 116.2(6)
C44 C45 C46 110.9(5)
C47 C46 C45 112.8(4)
C46 C47 C48 110.9(5)
C43' C42' C41 116.3(7)
C42' C43' C44' 112.3(7)
C45' C44' C43' 114.9(5)
C44' C45' C46' 112.5(5)
C47' C46' C45' 111.2(5)
C46' C47' C48' 111.4(5)

loop_
_geom_bond_atom_site_label_1
_geom_bond_atom_site_label_2
_geom_bond_distance
N1 C1 1.385(3)
N1 C22 1.387(2)
N2 C19 1.384(3)
N2 C20 1.386(2)
O1 C8 1.362(2)
O1 C31 1.437(2)
O2 C12 1.380(2)
O2 C41 1.439(2)
C1 C2 1.391(3)
C1 C6 1.406(3)
C2 C3 1.379(3)
C3 C4 1.400(3)
C4 C5 1.381(3)
C5 C6 1.397(3)
C6 C7 1.434(3)
C7 C22 1.398(3)
C7 C8 1.412(3)
C8 C9 1.363(3)
C9 C10 1.428(3)
C10 C21 1.426(3)
C10 C11 1.430(3)
C11 C12 1.365(3)
C12 C13 1.408(3)
C13 C20 1.399(3)
C13 C14 1.445(3)
C14 C15 1.397(3)
C14 C19 1.406(3)
C15 C16 1.377(3)
C16 C17 1.401(4)
C17 C18 1.383(3)
C18 C19 1.396(3)
C20 C21 1.420(3)
C21 C22 1.420(3)
C31 C32 1.509(3)
C32 C33 1.527(3)
C33 C34 1.527(3)
C34 C35 1.520(3)
C35 C36 1.531(3)
C36 C37 1.523(3)
C37 C38 1.526(3)
C41 C42 1.500(8)
C41 C42' 1.549(11)
C42 C43 1.519(9)
C43 C44 1.529(7)
C44 C45 1.486(7)
C45 C46 1.550(7)
C46 C47 1.466(7)
C47 C48 1.523(6)
C42' C43' 1.499(9)
C43' C44' 1.523(9)
C44' C45' 1.515(7)
C45' C46' 1.558(7)
C46' C47' 1.483(8)
C47' C48' 1.575(9)
O9 C99 1.434(6)
O9' C99' 1.468(8)

loop_
_geom_torsion_atom_site_label_1
_geom_torsion_atom_site_label_2
_geom_torsion_atom_site_label_3
_geom_torsion_atom_site_label_4
_geom_torsion
C22 N1 C1 C2 -179.3(2)
C22 N1 C1 C6 0.0(2)
N1 C1 C2 C3 179.6(2)
C6 C1 C2 C3 0.5(3)
C1 C2 C3 C4 0.3(3)
C2 C3 C4 C5 -0.5(3)
C3 C4 C5 C6 0.0(3)
C4 C5 C6 C1 0.8(3)
C4 C5 C6 C7 -179.6(2)
N1 C1 C6 C5 179.67(17)
C2 C1 C6 C5 -1.0(3)
N1 C1 C6 C7 0.0(2)
C2 C1 C6 C7 179.30(18)
C5 C6 C7 C22 -179.5(2)
C1 C6 C7 C22 0.1(2)
C5 C6 C7 C8 1.2(4)
C1 C6 C7 C8 -179.1(2)
C31 O1 C8 C9 -4.4(3)
C31 O1 C8 C7 175.89(17)
C22 C7 C8 O1 -179.02(17)
C6 C7 C8 O1 0.1(3)
C22 C7 C8 C9 1.2(3)
C6 C7 C8 C9 -179.7(2)
O1 C8 C9 C10 179.48(18)
C7 C8 C9 C10 -0.8(3)
C8 C9 C10 C21 0.1(3)
C8 C9 C10 C11 -179.78(18)
C21 C10 C11 C12 0.8(3)
C9 C10 C11 C12 -179.24(18)
C10 C11 C12 O2 178.66(18)
C10 C11 C12 C13 -0.3(3)
C41 O2 C12 C11 14.0(3)
C41 O2 C12 C13 -166.93(17)
C11 C12 C13 C20 -0.7(3)
O2 C12 C13 C20 -179.76(17)
C11 C12 C13 C14 -178.5(2)
O2 C12 C13 C14 2.4(3)
C20 C13 C14 C15 -178.1(2)
C12 C13 C14 C15 -0.1(4)
C20 C13 C14 C19 -0.2(2)
C12 C13 C14 C19 177.8(2)
C19 C14 C15 C16 0.5(3)
C13 C14 C15 C16 178.2(2)
C14 C15 C16 C17 -0.2(3)
C15 C16 C17 C18 0.2(4)
C16 C17 C18 C19 -0.4(4)
C20 N2 C19 C18 178.9(2)
C20 N2 C19 C14 -0.5(2)
C17 C18 C19 N2 -178.7(2)
C17 C18 C19 C14 0.7(3)
C15 C14 C19 N2 178.71(18)
C13 C14 C19 N2 0.4(2)
C15 C14 C19 C18 -0.8(3)
C13 C14 C19 C18 -179.0(2)
C19 N2 C20 C13 0.3(2)
C19 N2 C20 C21 -179.2(2)
C12 C13 C20 N2 -178.41(17)
C14 C13 C20 N2 -0.1(2)
C12 C13 C20 C21 1.2(3)
C14 C13 C20 C21 179.55(18)
N2 C20 C21 C22 -1.5(3)
C13 C20 C21 C22 178.95(19)
N2 C20 C21 C10 178.82(19)
C13 C20 C21 C10 -0.7(3)
C9 C10 C21 C20 179.77(17)
C11 C10 C21 C20 -0.3(3)
C9 C10 C21 C22 0.1(3)
C11 C10 C21 C22 179.99(17)
C1 N1 C22 C7 0.1(2)
C1 N1 C22 C21 -179.64(19)
C8 C7 C22 N1 179.23(17)
C6 C7 C22 N1 -0.1(2)
C8 C7 C22 C21 -1.0(3)
C6 C7 C22 C21 179.66(17)
C20 C21 C22 N1 0.4(3)
C10 C21 C22 N1 -179.93(19)
C20 C21 C22 C7 -179.29(19)
C10 C21 C22 C7 0.4(3)
C8 O1 C31 C32 -175.26(16)
O1 C31 C32 C33 -177.29(16)
C31 C32 C33 C34 179.12(17)
C32 C33 C34 C35 -176.59(17)
C33 C34 C35 C36 177.10(17)
C34 C35 C36 C37 -171.94(17)
C35 C36 C37 C38 177.38(18)
C12 O2 C41 C42 168.9(4)
C12 O2 C41 C42' 174.2(4)
O2 C41 C42 C43 170.4(5)
C42' C41 C42 C43 16(3)
C41 C42 C43 C44 179.9(6)
C42 C43 C44 C45 175.6(6)
C43 C44 C45 C46 -175.6(5)
C44 C45 C46 C47 176.6(5)
C45 C46 C47 C48 175.5(5)
O2 C41 C42' C43' 167.9(7)
C42 C41 C42' C43' -165(4)
C41 C42' C43' C44' 179.5(7)
C42' C43' C44' C45' 177.9(7)
C43' C44' C45' C46' -166.6(6)
C44' C45' C46' C47' -68.0(6)
C45' C46' C47' C48' -178.4(5)
